data_2311436
loop_
_publ_author_name
'Piccialli, Vincenzo'
'Tuzi, Angela'
'Centore, Roberto'

_publ_section_title
;
 Crystal structure of an ep-oxy-sterol:
 9\a,11\a-ep-oxy-5\a-cholest-7-ene-3\b,5,6\a-triol 3,6-di-acetate.
;
_journal_coeditor_code RZ5221
_journal_issue 'Pt 11'
_journal_name_full 'Acta crystallographica. Section E, Crystallographic communications'
_journal_page_first 1603
_journal_page_last 1606
_journal_paper_doi 10.1107/S2056989017013391
_journal_volume 73
_journal_year 2017
_chemical_formula_iupac 'C31 H48 O6'
_chemical_formula_moiety 'C31 H48 O6'
_chemical_formula_sum 'C31 H48 O6'
_chemical_formula_weight 516.69
_chemical_name_systematic
;
9\a,11\a-Epoxy-5\a-cholest-7-ene-3\b,5,6\a-triol 3,6-diacetate
;
_space_group_crystal_system orthorhombic
_space_group_IT_number 19
_space_group_name_Hall 'P 2ac 2ab'
_space_group_name_H-M_alt 'P 21 21 21'
_atom_sites_solution_hydrogens mixed
_atom_sites_solution_primary direct
_atom_sites_solution_secondary difmap
_cell_angle_alpha 90
_cell_angle_beta 90
_cell_angle_gamma 90
_cell_formula_units_Z 4
_cell_length_a 9.8990(13)
_cell_length_b 10.1030(16)
_cell_length_c 28.961(6)
_cell_measurement_reflns_used 125
_cell_measurement_temperature 173(2)
_cell_measurement_theta_max 20.337
_cell_measurement_theta_min 4.663
_cell_volume 2896.4(8)
_computing_cell_refinement
;
DIRAX/LSQ (Duisenberg <i>et al.</i>, 2000)
;
_computing_data_collection
;
<i>COLLECT</i> (Nonius, 1999)
;
_computing_data_reduction
;
EvalCCD (Duisenberg <i>et al.</i>, 2003)
;
_computing_molecular_graphics
;
ORTEP-3 for Windows (Farrugia, 2012) and
Mercury (Macrae <i>et al.</i>, 2006)
;
_computing_publication_material
;
WinGX (Farrugia, 2012)
;
_computing_structure_refinement
;
SHELXL2016 (Sheldrick, 2015)
;
_computing_structure_solution
;
SIR97 (Altomare <i>et al.</i>, 1999)
;
_diffrn_ambient_temperature 173(2)
_diffrn_detector_area_resol_mean 9
_diffrn_measured_fraction_theta_full 0.996
_diffrn_measured_fraction_theta_max 0.996
_diffrn_measurement_device 'four-circle diffractometer'
_diffrn_measurement_device_type 'Bruker--Nonius KappaCCD'
_diffrn_measurement_method
;
CCD rotation images, thick slices
;
_diffrn_radiation_monochromator graphite
_diffrn_radiation_source 'normal-focus sealed tube'
_diffrn_radiation_type MoK\a
_diffrn_radiation_wavelength 0.71073
_diffrn_reflns_av_R_equivalents 0.0595
_diffrn_reflns_limit_h_max 12
_diffrn_reflns_limit_h_min -12
_diffrn_reflns_limit_k_max 13
_diffrn_reflns_limit_k_min -13
_diffrn_reflns_limit_l_max 34
_diffrn_reflns_limit_l_min -37
_diffrn_reflns_number 14033
_diffrn_reflns_theta_full 25.242
_diffrn_reflns_theta_max 27.498
_diffrn_reflns_theta_min 3.206
_exptl_absorpt_coefficient_mu 0.080
_exptl_absorpt_correction_T_max 0.980
_exptl_absorpt_correction_T_min 0.949
_exptl_absorpt_correction_type multi-scan
_exptl_absorpt_process_details
;
(<i>SADABS</i>; Bruker, 2001)
;
_exptl_crystal_colour colourless
_exptl_crystal_density_diffrn 1.185
_exptl_crystal_description prism
_exptl_crystal_F_000 1128
_exptl_crystal_size_max 0.500
_exptl_crystal_size_mid 0.300
_exptl_crystal_size_min 0.100
_refine_diff_density_max 0.191
_refine_diff_density_min -0.192
_refine_ls_abs_structure_details
;
Flack <i>x</i> determined using 3518 quotients
[(<i>I</i>^+^)-(<i>I</i>^-^)]/[(<i>I</i>^+^)+(<i>I</i>^-^)]
(Parsons <i>et al.</i>, 2013)
;
_refine_ls_abs_structure_Flack -1.6(8)
_refine_ls_extinction_method none
_refine_ls_goodness_of_fit_ref 1.022
_refine_ls_hydrogen_treatment mixed
_refine_ls_matrix_type full
_refine_ls_number_parameters 364
_refine_ls_number_reflns 5983
_refine_ls_number_restraints 9
_refine_ls_restrained_S_all 1.025
_refine_ls_R_factor_all 0.1117
_refine_ls_R_factor_gt 0.0577
_refine_ls_shift/su_max 0.000
_refine_ls_shift/su_mean 0.000
_refine_ls_structure_factor_coef Fsqd
_refine_ls_weighting_details 'w=1/[\s^2^(Fo^2^)+(0.0514P)^2^+0.1235P] where P=(Fo^2^+2Fc^2^)/3'
_refine_ls_weighting_scheme calc
_refine_ls_wR_factor_gt 0.1041
_refine_ls_wR_factor_ref 0.1212
_reflns_number_gt 3810
_reflns_number_total 5983
_reflns_threshold_expression 'I > 2\s(I)'
_cod_data_source_file rz5221sup1.cif
_cod_data_source_block I
_cod_database_code 2311436
_shelx_space_group_comment
;
The symmetry employed for this shelxl refinement is uniquely defined
by the following loop, which should always be used as a source of
symmetry information in preference to the above space-group names.
They are only intended as comments.
;
_shelx_estimated_absorpt_t_min 0.961
_shelx_estimated_absorpt_t_max 0.992

loop_
_space_group_symop_operation_xyz
'x, y, z'
'-x+1/2, -y, z+1/2'
'x+1/2, -y+1/2, -z'
'-x, y+1/2, -z+1/2'

loop_
_atom_site_type_symbol
_atom_site_label
_atom_site_fract_x
_atom_site_fract_y
_atom_site_fract_z
_atom_site_U_iso_or_equiv
_atom_site_adp_type
_atom_site_calc_flag
_atom_site_occupancy
_atom_site_disorder_assembly
_atom_site_disorder_group
C C1 0.5882(4) 0.0382(4) 0.39740(12) 0.0315(9) Uani d 1 . .
H H1A 0.578278 0.020716 0.430868 0.038 Uiso calc 1 . .
H H1B 0.503001 0.078643 0.386368 0.038 Uiso calc 1 . .
C C2 0.6100(4) -0.0926(4) 0.37238(11) 0.0332(9) Uani d 1 . .
H H2A 0.689079 -0.138333 0.385898 0.040 Uiso calc 1 . .
H H2B 0.529903 -0.149765 0.376963 0.040 Uiso calc 1 . .
C C3 0.6330(3) -0.0730(4) 0.32144(12) 0.0312(9) Uani d 1 . .
H H3 0.547768 -0.042675 0.306208 0.037 Uiso calc 1 . .
C C4 0.7455(4) 0.0246(3) 0.31225(11) 0.0292(8) Uani d 1 . .
H H4A 0.751780 0.040959 0.278617 0.035 Uiso calc 1 . .
H H4B 0.832304 -0.014254 0.322506 0.035 Uiso calc 1 . .
C C5 0.7231(3) 0.1563(3) 0.33721(11) 0.0245(8) Uani d 1 . .
C C6 0.8402(3) 0.2523(4) 0.32857(10) 0.0261(8) Uani d 1 . .
H H6 0.928232 0.207118 0.334802 0.031 Uiso calc 1 . .
C C7 0.8297(4) 0.3746(4) 0.35694(11) 0.0284(8) Uani d 1 . .
H H7 0.881140 0.449469 0.347731 0.034 Uiso calc 1 . .
C C8 0.7527(3) 0.3857(3) 0.39442(10) 0.0253(8) Uani d 1 . .
C C9 0.6743(3) 0.2708(4) 0.41170(11) 0.0268(8) Uani d 1 . .
C C10 0.7045(3) 0.1369(4) 0.39006(11) 0.0253(8) Uani d 1 . .
C C11 0.6195(4) 0.2791(4) 0.45941(12) 0.0352(9) Uani d 1 . .
H H11 0.603(4) 0.188(4) 0.4759(11) 0.042 Uiso d 1 . .
C C12 0.6379(4) 0.3972(4) 0.49048(12) 0.0365(10) Uani d 1 . .
H H12A 0.658941 0.365861 0.522048 0.044 Uiso calc 1 . .
H H12B 0.551775 0.446946 0.491938 0.044 Uiso calc 1 . .
C C13 0.7498(3) 0.4907(3) 0.47455(10) 0.0246(8) Uani d 1 . .
C C14 0.7382(4) 0.5105(3) 0.42192(11) 0.0284(8) Uani d 1 . .
H H14 0.645043 0.544747 0.415891 0.034 Uiso calc 1 . .
C C15 0.8356(4) 0.6248(4) 0.41196(12) 0.0371(9) Uani d 1 . .
H H15A 0.806930 0.674854 0.384257 0.045 Uiso calc 1 . .
H H15B 0.928634 0.591659 0.407143 0.045 Uiso calc 1 . .
C C16 0.8273(4) 0.7115(4) 0.45544(11) 0.0375(9) Uani d 1 . .
H H16A 0.785398 0.797861 0.447990 0.045 Uiso calc 1 . .
H H16B 0.918915 0.727750 0.467961 0.045 Uiso calc 1 . .
C C17 0.7402(4) 0.6359(3) 0.49123(10) 0.0275(8) Uani d 1 . .
H H17 0.644573 0.664645 0.486340 0.033 Uiso calc 1 . .
C C18 0.8863(3) 0.4285(4) 0.48704(11) 0.0306(9) Uani d 1 . .
H H18A 0.890760 0.414213 0.520477 0.046 Uiso calc 1 . .
H H18B 0.959417 0.488029 0.477586 0.046 Uiso calc 1 . .
H H18C 0.895925 0.343564 0.471051 0.046 Uiso calc 1 . .
C C19 0.8353(3) 0.0858(4) 0.41279(11) 0.0308(9) Uani d 1 . .
H H19A 0.907044 0.151705 0.408956 0.046 Uiso calc 1 . .
H H19B 0.862571 0.002624 0.398108 0.046 Uiso calc 1 . .
H H19C 0.819323 0.070664 0.445769 0.046 Uiso calc 1 . .
C C20 0.7777(4) 0.6741(3) 0.54075(10) 0.0292(9) Uani d 1 . .
H H20 0.876547 0.657338 0.544856 0.035 Uiso calc 1 . .
C C21 0.7026(5) 0.5940(4) 0.57697(13) 0.0500(12) Uani d 1 . .
H H21A 0.605085 0.605209 0.572699 0.075 Uiso calc 1 . .
H H21B 0.728257 0.624897 0.607826 0.075 Uiso calc 1 . .
H H21C 0.726093 0.500211 0.573752 0.075 Uiso calc 1 . .
C C22 0.7531(4) 0.8226(3) 0.54731(11) 0.0347(9) Uani d 1 . .
H H22A 0.810582 0.870355 0.524839 0.042 Uiso calc 1 . .
H H22B 0.657993 0.840976 0.538966 0.042 Uiso calc 1 . .
C C23 0.7786(5) 0.8819(4) 0.59447(12) 0.0444(11) Uani d 1 . .
H H23A 0.721681 0.835638 0.617489 0.053 Uiso calc 1 A 1
H H23B 0.874292 0.867234 0.603021 0.053 Uiso calc 1 A 1
C C24A 0.7485(4) 1.0284(4) 0.59630(11) 0.0338(9) Uani d 0.489(10) B 1
H H24A 0.649973 1.040263 0.592132 0.041 Uiso calc 0.489(10) B 1
H H24B 0.793553 1.070903 0.569625 0.041 Uiso calc 0.489(10) B 1
C C25A 0.7905(9) 1.1033(6) 0.6400(2) 0.032(3) Uani d 0.489(10) B 1
H H25A 0.891186 1.107770 0.642078 0.038 Uiso calc 0.489(10) B 1
C C26A 0.7327(11) 1.0433(8) 0.6837(2) 0.053(3) Uani d 0.489(10) B 1
H H26A 0.762730 1.094987 0.710463 0.080 Uiso calc 0.489(10) B 1
H H26B 0.633834 1.044421 0.682156 0.080 Uiso calc 0.489(10) B 1
H H26C 0.764281 0.951815 0.686827 0.080 Uiso calc 0.489(10) B 1
C C27A 0.7307(5) 1.2442(4) 0.63715(13) 0.0569(12) Uani d 0.489(10) B 1
H H27A 0.764570 1.288414 0.609352 0.085 Uiso calc 0.489(10) B 1
H H27B 0.631960 1.238800 0.635799 0.085 Uiso calc 0.489(10) B 1
H H27C 0.757736 1.294718 0.664517 0.085 Uiso calc 0.489(10) B 1
C C24B 0.7485(4) 1.0284(4) 0.59630(11) 0.0338(9) Uani d 0.511(10) B 2
H H24C 0.666532 1.044727 0.577562 0.041 Uiso calc 0.511(10) B 2
H H24D 0.824045 1.075446 0.581051 0.041 Uiso calc 0.511(10) B 2
C C25B 0.7268(9) 1.0915(8) 0.6433(3) 0.045(3) Uani d 0.511(10) B 2
H H25B 0.638104 1.063287 0.656574 0.054 Uiso calc 0.511(10) B 2
C C26B 0.8410(10) 1.0565(8) 0.6758(3) 0.053(3) Uani d 0.511(10) B 2
H H26D 0.825127 1.098150 0.705880 0.080 Uiso calc 0.511(10) B 2
H H26E 0.845221 0.960244 0.679577 0.080 Uiso calc 0.511(10) B 2
H H26F 0.926589 1.088595 0.662989 0.080 Uiso calc 0.511(10) B 2
C C27B 0.7307(5) 1.2442(4) 0.63715(13) 0.0569(12) Uani d 0.511(10) B 2
H H27D 0.658127 1.271625 0.616239 0.085 Uiso calc 0.511(10) B 2
H H27E 0.718428 1.286945 0.667230 0.085 Uiso calc 0.511(10) B 2
H H27F 0.818132 1.270241 0.624124 0.085 Uiso calc 0.511(10) B 2
C C28 0.5848(4) -0.2749(4) 0.28055(11) 0.0342(9) Uani d 1 . .
C C29 0.6447(4) -0.4026(4) 0.26568(15) 0.0505(12) Uani d 1 . .
H H29A 0.622844 -0.471371 0.288356 0.076 Uiso calc 1 . .
H H29B 0.743044 -0.393341 0.263366 0.076 Uiso calc 1 . .
H H29C 0.607876 -0.427560 0.235501 0.076 Uiso calc 1 . .
C C30 0.9279(4) 0.2477(5) 0.25108(13) 0.0432(11) Uani d 1 . .
C C31 0.9098(5) 0.3112(5) 0.20457(13) 0.0621(14) Uani d 1 . .
H H31A 0.925215 0.406701 0.207154 0.093 Uiso calc 1 . .
H H31B 0.817627 0.295117 0.193519 0.093 Uiso calc 1 . .
H H31C 0.974573 0.273129 0.182708 0.093 Uiso calc 1 . .
O O1 0.5995(2) 0.2137(2) 0.32194(8) 0.0315(6) Uani d 1 . .
H H1O 0.603(4) 0.228(4) 0.2944(12) 0.038 Uiso d 1 . .
O O2 0.5323(2) 0.3002(3) 0.42006(9) 0.0422(7) Uani d 1 . .
O O3 0.6766(2) -0.1988(2) 0.30181(8) 0.0344(6) Uani d 1 . .
O O4 0.4689(3) -0.2405(3) 0.27494(9) 0.0496(7) Uani d 1 . .
O O5 0.8345(2) 0.2948(2) 0.28049(7) 0.0348(6) Uani d 1 . .
O O6 1.0105(3) 0.1650(4) 0.26133(10) 0.0613(9) Uani d 1 . .

loop_
_atom_site_aniso_label
_atom_site_aniso_U_11
_atom_site_aniso_U_22
_atom_site_aniso_U_33
_atom_site_aniso_U_12
_atom_site_aniso_U_13
_atom_site_aniso_U_23
C1 0.0277(19) 0.034(2) 0.0332(19) -0.0058(18) 0.0024(16) -0.0028(17)
C2 0.032(2) 0.033(2) 0.034(2) -0.0058(19) -0.0011(17) -0.0019(17)
C3 0.026(2) 0.032(2) 0.035(2) 0.0013(17) -0.0072(16) -0.0072(17)
C4 0.0267(18) 0.035(2) 0.0264(18) 0.0015(18) -0.0013(15) -0.0047(16)
C5 0.0174(17) 0.032(2) 0.0243(17) 0.0050(16) -0.0050(14) 0.0002(15)
C6 0.0251(18) 0.034(2) 0.0190(17) 0.0006(17) 0.0008(14) -0.0001(16)
C7 0.0250(18) 0.033(2) 0.0268(18) -0.0060(17) -0.0078(15) 0.0021(16)
C8 0.0210(18) 0.033(2) 0.0218(17) 0.0045(17) -0.0086(15) 0.0004(15)
C9 0.0146(16) 0.038(2) 0.0276(18) 0.0034(17) -0.0025(14) -0.0034(17)
C10 0.0209(18) 0.032(2) 0.0227(17) -0.0027(17) -0.0039(14) -0.0008(15)
C11 0.028(2) 0.042(3) 0.035(2) -0.0083(19) 0.0067(16) -0.0087(19)
C12 0.030(2) 0.043(2) 0.036(2) -0.0077(19) 0.0080(16) -0.0075(19)
C13 0.0193(17) 0.032(2) 0.0228(17) 0.0012(17) -0.0012(14) 0.0012(15)
C14 0.0248(18) 0.033(2) 0.0276(18) 0.0048(17) -0.0059(15) -0.0001(16)
C15 0.054(2) 0.030(2) 0.028(2) -0.001(2) -0.0026(18) 0.0053(17)
C16 0.056(2) 0.030(2) 0.0264(19) -0.001(2) -0.0036(18) -0.0008(17)
C17 0.0255(19) 0.0276(19) 0.0293(18) 0.0029(18) -0.0049(15) -0.0006(15)
C18 0.031(2) 0.031(2) 0.0293(18) 0.0057(19) -0.0062(16) 0.0013(17)
C19 0.0287(19) 0.036(2) 0.0280(19) 0.0028(19) -0.0064(16) 0.0031(17)
C20 0.032(2) 0.032(2) 0.0231(18) 0.0006(18) -0.0029(15) -0.0012(15)
C21 0.074(3) 0.043(3) 0.032(2) -0.007(2) 0.009(2) -0.0058(19)
C22 0.037(2) 0.033(2) 0.0340(19) 0.0020(19) -0.0040(18) -0.0020(16)
C23 0.066(3) 0.037(2) 0.030(2) 0.004(2) -0.0018(19) -0.0041(18)
C24A 0.030(2) 0.039(2) 0.033(2) -0.0053(19) 0.0006(17) -0.0044(16)
C25A 0.039(6) 0.036(6) 0.019(5) 0.005(5) 0.009(4) -0.007(4)
C26A 0.074(8) 0.054(6) 0.032(5) -0.021(6) 0.004(5) 0.003(4)
C27A 0.080(4) 0.038(3) 0.052(2) 0.017(3) 0.004(2) -0.012(2)
C24B 0.030(2) 0.039(2) 0.033(2) -0.0053(19) 0.0006(17) -0.0044(16)
C25B 0.033(6) 0.057(7) 0.045(6) 0.000(5) 0.019(4) -0.013(5)
C26B 0.058(7) 0.058(6) 0.042(5) -0.013(5) -0.006(5) -0.010(5)
C27B 0.080(4) 0.038(3) 0.052(2) 0.017(3) 0.004(2) -0.012(2)
C28 0.037(2) 0.036(2) 0.0290(19) -0.006(2) -0.0048(17) -0.0032(18)
C29 0.048(3) 0.044(3) 0.059(3) -0.003(2) -0.007(2) -0.018(2)
C30 0.043(3) 0.053(3) 0.033(2) -0.015(2) 0.0098(19) -0.009(2)
C31 0.077(3) 0.082(3) 0.027(2) -0.029(3) 0.013(2) -0.004(2)
O1 0.0238(12) 0.0406(16) 0.0301(13) 0.0059(12) -0.0096(11) 0.0015(13)
O2 0.0173(12) 0.0556(18) 0.0536(16) 0.0015(13) -0.0003(12) -0.0183(14)
O3 0.0298(13) 0.0327(14) 0.0408(14) 0.0015(13) -0.0065(11) -0.0113(12)
O4 0.0353(16) 0.0547(19) 0.0588(17) -0.0004(15) -0.0166(14) -0.0149(15)
O5 0.0382(14) 0.0442(16) 0.0220(12) -0.0035(14) 0.0021(11) 0.0003(12)
O6 0.0466(18) 0.086(2) 0.0515(19) 0.0110(19) 0.0178(15) -0.0129(18)

loop_
_atom_type_symbol
_atom_type_description
_atom_type_scat_dispersion_real
_atom_type_scat_dispersion_imag
_atom_type_scat_source
C C 0.0033 0.0016 'International Tables Vol C Tables 4.2.6.8 and 6.1.1.4'
H H 0.0000 0.0000 'International Tables Vol C Tables 4.2.6.8 and 6.1.1.4'
O O 0.0106 0.0060 'International Tables Vol C Tables 4.2.6.8 and 6.1.1.4'

loop_
_geom_angle_atom_site_label_1
_geom_angle_atom_site_label_2
_geom_angle_atom_site_label_3
_geom_angle
C2 C1 C10 113.0(3)
C2 C1 H1A 109.0
C10 C1 H1A 109.0
C2 C1 H1B 109.0
C10 C1 H1B 109.0
H1A C1 H1B 107.8
C3 C2 C1 112.0(3)
C3 C2 H2A 109.2
C1 C2 H2A 109.2
C3 C2 H2B 109.2
C1 C2 H2B 109.2
H2A C2 H2B 107.9
O3 C3 C2 108.2(3)
O3 C3 C4 106.4(3)
C2 C3 C4 111.7(3)
O3 C3 H3 110.2
C2 C3 H3 110.2
C4 C3 H3 110.2
C3 C4 C5 112.2(3)
C3 C4 H4A 109.2
C5 C4 H4A 109.2
C3 C4 H4B 109.2
C5 C4 H4B 109.2
H4A C4 H4B 107.9
O1 C5 C4 109.4(3)
O1 C5 C6 110.0(3)
C4 C5 C6 111.3(3)
O1 C5 C10 104.8(2)
C4 C5 C10 111.9(3)
C6 C5 C10 109.3(2)
O5 C6 C7 106.3(3)
O5 C6 C5 108.2(2)
C7 C6 C5 112.5(3)
O5 C6 H6 109.9
C7 C6 H6 109.9
C5 C6 H6 109.9
C8 C7 C6 124.1(3)
C8 C7 H7 118.0
C6 C7 H7 118.0
C7 C8 C9 120.6(3)
C7 C8 C14 124.0(3)
C9 C8 C14 115.4(3)
O2 C9 C8 113.7(3)
O2 C9 C11 58.8(2)
C8 C9 C11 117.4(3)
O2 C9 C10 116.0(3)
C8 C9 C10 117.0(3)
C11 C9 C10 120.3(3)
C9 C10 C1 111.9(3)
C9 C10 C19 106.6(3)
C1 C10 C19 110.7(3)
C9 C10 C5 108.5(3)
C1 C10 C5 107.9(3)
C19 C10 C5 111.3(3)
O2 C11 C9 59.6(2)
O2 C11 C12 115.2(3)
C9 C11 C12 123.8(3)
O2 C11 H11 113(2)
C9 C11 H11 115.4(19)
C12 C11 H11 116.3(19)
C11 C12 C13 113.4(3)
C11 C12 H12A 108.9
C13 C12 H12A 108.9
C11 C12 H12B 108.9
C13 C12 H12B 108.9
H12A C12 H12B 107.7
C12 C13 C18 108.3(3)
C12 C13 C14 108.9(3)
C18 C13 C14 110.6(3)
C12 C13 C17 116.6(3)
C18 C13 C17 111.7(3)
C14 C13 C17 100.4(3)
C8 C14 C15 118.3(3)
C8 C14 C13 114.2(3)
C15 C14 C13 103.7(3)
C8 C14 H14 106.7
C15 C14 H14 106.7
C13 C14 H14 106.7
C14 C15 C16 104.0(3)
C14 C15 H15A 111.0
C16 C15 H15A 111.0
C14 C15 H15B 111.0
C16 C15 H15B 111.0
H15A C15 H15B 109.0
C15 C16 C17 107.3(3)
C15 C16 H16A 110.3
C17 C16 H16A 110.3
C15 C16 H16B 110.3
C17 C16 H16B 110.3
H16A C16 H16B 108.5
C20 C17 C13 121.1(3)
C20 C17 C16 111.6(3)
C13 C17 C16 102.9(3)
C20 C17 H17 106.8
C13 C17 H17 106.8
C16 C17 H17 106.8
C13 C18 H18A 109.5
C13 C18 H18B 109.5
H18A C18 H18B 109.5
C13 C18 H18C 109.5
H18A C18 H18C 109.5
H18B C18 H18C 109.5
C10 C19 H19A 109.5
C10 C19 H19B 109.5
H19A C19 H19B 109.5
C10 C19 H19C 109.5
H19A C19 H19C 109.5
H19B C19 H19C 109.5
C21 C20 C17 113.2(3)
C21 C20 C22 111.0(3)
C17 C20 C22 108.9(3)
C21 C20 H20 107.8
C17 C20 H20 107.8
C22 C20 H20 107.8
C20 C21 H21A 109.5
C20 C21 H21B 109.5
H21A C21 H21B 109.5
C20 C21 H21C 109.5
H21A C21 H21C 109.5
H21B C21 H21C 109.5
C23 C22 C20 118.3(3)
C23 C22 H22A 107.7
C20 C22 H22A 107.7
C23 C22 H22B 107.7
C20 C22 H22B 107.7
H22A C22 H22B 107.1
C24B C23 C22 112.8(3)
C24A C23 C22 112.8(3)
C24A C23 H23A 109.0
C22 C23 H23A 109.0
C24A C23 H23B 109.0
C22 C23 H23B 109.0
H23A C23 H23B 107.8
C23 C24A C25A 117.3(4)
C23 C24A H24A 108.0
C25A C24A H24A 108.0
C23 C24A H24B 108.0
C25A C24A H24B 108.0
H24A C24A H24B 107.2
C26A C25A C24A 113.0(6)
C26A C25A C27A 105.6(6)
C24A C25A C27A 107.9(5)
C26A C25A H25A 110.1
C24A C25A H25A 110.1
C27A C25A H25A 110.1
C25A C26A H26A 109.5
C25A C26A H26B 109.5
H26A C26A H26B 109.5
C25A C26A H26C 109.5
H26A C26A H26C 109.5
H26B C26A H26C 109.5
C25A C27A H27A 109.5
C25A C27A H27B 109.5
H27A C27A H27B 109.5
C25A C27A H27C 109.5
H27A C27A H27C 109.5
H27B C27A H27C 109.5
C23 C24B C25B 118.1(4)
C23 C24B H24C 107.8
C25B C24B H24C 107.8
C23 C24B H24D 107.8
C25B C24B H24D 107.8
H24C C24B H24D 107.1
C26B C25B C24B 110.7(6)
C26B C25B C27B 106.5(6)
C24B C25B C27B 108.1(5)
C26B C25B H25B 110.5
C24B C25B H25B 110.5
C27B C25B H25B 110.5
C25B C26B H26D 109.5
C25B C26B H26E 109.5
H26D C26B H26E 109.5
C25B C26B H26F 109.5
H26D C26B H26F 109.5
H26E C26B H26F 109.5
C25B C27B H27D 109.5
C25B C27B H27E 109.5
H27D C27B H27E 109.5
C25B C27B H27F 109.5
H27D C27B H27F 109.5
H27E C27B H27F 109.5
O4 C28 O3 122.7(4)
O4 C28 C29 126.2(3)
O3 C28 C29 111.2(3)
C28 C29 H29A 109.5
C28 C29 H29B 109.5
H29A C29 H29B 109.5
C28 C29 H29C 109.5
H29A C29 H29C 109.5
H29B C29 H29C 109.5
O6 C30 O5 123.8(4)
O6 C30 C31 126.7(4)
O5 C30 C31 109.5(4)
C30 C31 H31A 109.5
C30 C31 H31B 109.5
H31A C31 H31B 109.5
C30 C31 H31C 109.5
H31A C31 H31C 109.5
H31B C31 H31C 109.5
C5 O1 H1O 110(3)
C11 O2 C9 61.6(2)
C28 O3 C3 118.6(3)
C30 O5 C6 118.3(3)

loop_
_geom_bond_atom_site_label_1
_geom_bond_atom_site_label_2
_geom_bond_distance
C1 C2 1.522(5)
C1 C10 1.537(5)
C1 H1A 0.9900
C1 H1B 0.9900
C2 C3 1.506(5)
C2 H2A 0.9900
C2 H2B 0.9900
C3 O3 1.458(4)
C3 C4 1.511(5)
C3 H3 1.0000
C4 C5 1.530(5)
C4 H4A 0.9900
C4 H4B 0.9900
C5 O1 1.425(4)
C5 C6 1.532(5)
C5 C10 1.554(4)
C6 O5 1.458(4)
C6 C7 1.487(5)
C6 H6 1.0000
C7 C8 1.331(4)
C7 H7 0.9500
C8 C9 1.482(5)
C8 C14 1.499(5)
C9 O2 1.457(4)
C9 C11 1.487(5)
C9 C10 1.521(5)
C10 C19 1.542(4)
C11 O2 1.445(4)
C11 C12 1.506(5)
C11 H11 1.05(4)
C12 C13 1.528(5)
C12 H12A 0.9900
C12 H12B 0.9900
C13 C18 1.533(5)
C13 C14 1.542(4)
C13 C17 1.547(5)
C14 C15 1.532(5)
C14 H14 1.0000
C15 C16 1.536(5)
C15 H15A 0.9900
C15 H15B 0.9900
C16 C17 1.550(5)
C16 H16A 0.9900
C16 H16B 0.9900
C17 C20 1.531(4)
C17 H17 1.0000
C18 H18A 0.9800
C18 H18B 0.9800
C18 H18C 0.9800
C19 H19A 0.9800
C19 H19B 0.9800
C19 H19C 0.9800
C20 C21 1.519(5)
C20 C22 1.532(5)
C20 H20 1.0000
C21 H21A 0.9800
C21 H21B 0.9800
C21 H21C 0.9800
C22 C23 1.513(5)
C22 H22A 0.9900
C22 H22B 0.9900
C23 C24B 1.511(5)
C23 C24A 1.511(5)
C23 H23A 0.9900
C23 H23B 0.9900
C24A C25A 1.531(7)
C24A H24A 0.9900
C24A H24B 0.9900
C25A C26A 1.516(7)
C25A C27A 1.543(7)
C25A H25A 1.0000
C26A H26A 0.9800
C26A H26B 0.9800
C26A H26C 0.9800
C27A H27A 0.9800
C27A H27B 0.9800
C27A H27C 0.9800
C24B C25B 1.518(8)
C24B H24C 0.9900
C24B H24D 0.9900
C25B C26B 1.513(9)
C25B C27B 1.553(9)
C25B H25B 1.0000
C26B H26D 0.9800
C26B H26E 0.9800
C26B H26F 0.9800
C27B H27D 0.9800
C27B H27E 0.9800
C27B H27F 0.9800
C28 O4 1.210(4)
C28 O3 1.340(4)
C28 C29 1.484(5)
C29 H29A 0.9800
C29 H29B 0.9800
C29 H29C 0.9800
C30 O6 1.206(5)
C30 O5 1.344(4)
C30 C31 1.503(6)
C31 H31A 0.9800
C31 H31B 0.9800
C31 H31C 0.9800
O1 H1O 0.81(3)

loop_
_geom_hbond_atom_site_label_D
_geom_hbond_atom_site_label_H
_geom_hbond_atom_site_label_A
_geom_hbond_site_symmetry_A
_geom_hbond_distance_DH
_geom_hbond_distance_HA
_geom_hbond_distance_DA
_geom_hbond_angle_DHA
C29 H29B O6 4_745 0.98 2.61 3.567(6) 165.6
O1 H1O O4 4_655 0.81(3) 2.16(4) 2.923(3) 158(4)

loop_
_geom_torsion_atom_site_label_1
_geom_torsion_atom_site_label_2
_geom_torsion_atom_site_label_3
_geom_torsion_atom_site_label_4
_geom_torsion
C10 C1 C2 C3 -55.8(4)
C1 C2 C3 O3 170.0(3)
C1 C2 C3 C4 53.2(4)
O3 C3 C4 C5 -171.5(3)
C2 C3 C4 C5 -53.7(4)
C3 C4 C5 O1 -59.9(3)
C3 C4 C5 C6 178.4(3)
C3 C4 C5 C10 55.7(4)
O1 C5 C6 O5 -51.4(3)
C4 C5 C6 O5 69.9(3)
C10 C5 C6 O5 -165.9(3)
O1 C5 C6 C7 65.7(3)
C4 C5 C6 C7 -172.9(3)
C10 C5 C6 C7 -48.8(4)
O5 C6 C7 C8 136.3(3)
C5 C6 C7 C8 18.0(5)
C6 C7 C8 C9 2.5(5)
C6 C7 C8 C14 -177.6(3)
C7 C8 C9 O2 -129.4(3)
C14 C8 C9 O2 50.7(4)
C7 C8 C9 C11 164.8(3)
C14 C8 C9 C11 -15.1(4)
C7 C8 C9 C10 10.2(5)
C14 C8 C9 C10 -169.7(3)
O2 C9 C10 C1 -21.3(4)
C8 C9 C10 C1 -159.9(3)
C11 C9 C10 C1 46.2(4)
O2 C9 C10 C19 -142.4(3)
C8 C9 C10 C19 79.0(3)
C11 C9 C10 C19 -74.9(4)
O2 C9 C10 C5 97.7(3)
C8 C9 C10 C5 -41.0(4)
C11 C9 C10 C5 165.2(3)
C2 C1 C10 C9 174.8(3)
C2 C1 C10 C19 -66.5(4)
C2 C1 C10 C5 55.5(4)
O1 C5 C10 C9 -58.2(3)
C4 C5 C10 C9 -176.6(3)
C6 C5 C10 C9 59.6(3)
O1 C5 C10 C1 63.2(3)
C4 C5 C10 C1 -55.2(4)
C6 C5 C10 C1 -179.0(3)
O1 C5 C10 C19 -175.2(3)
C4 C5 C10 C19 66.4(4)
C6 C5 C10 C19 -57.4(4)
C8 C9 C11 O2 102.4(3)
C10 C9 C11 O2 -103.9(3)
O2 C9 C11 C12 -101.7(4)
C8 C9 C11 C12 0.7(5)
C10 C9 C11 C12 154.4(4)
O2 C11 C12 C13 -85.5(4)
C9 C11 C12 C13 -16.5(5)
C11 C12 C13 C18 -76.6(4)
C11 C12 C13 C14 43.8(4)
C11 C12 C13 C17 156.5(3)
C7 C8 C14 C15 -11.4(5)
C9 C8 C14 C15 168.5(3)
C7 C8 C14 C13 -133.8(3)
C9 C8 C14 C13 46.1(4)
C12 C13 C14 C8 -60.6(4)
C18 C13 C14 C8 58.3(4)
C17 C13 C14 C8 176.4(3)
C12 C13 C14 C15 169.3(3)
C18 C13 C14 C15 -71.8(3)
C17 C13 C14 C15 46.3(3)
C8 C14 C15 C16 -160.6(3)
C13 C14 C15 C16 -33.1(4)
C14 C15 C16 C17 7.0(4)
C12 C13 C17 C20 76.3(4)
C18 C13 C17 C20 -49.0(4)
C14 C13 C17 C20 -166.3(3)
C12 C13 C17 C16 -158.4(3)
C18 C13 C17 C16 76.4(3)
C14 C13 C17 C16 -40.9(3)
C15 C16 C17 C20 152.8(3)
C15 C16 C17 C13 21.4(4)
C13 C17 C20 C21 -54.0(4)
C16 C17 C20 C21 -175.3(3)
C13 C17 C20 C22 -178.0(3)
C16 C17 C20 C22 60.7(4)
C21 C20 C22 C23 52.5(5)
C17 C20 C22 C23 177.8(3)
C20 C22 C23 C24B -179.2(4)
C20 C22 C23 C24A -179.2(4)
C22 C23 C24A C25A -171.0(5)
C23 C24A C25A C26A -55.2(8)
C23 C24A C25A C27A -171.5(5)
C22 C23 C24B C25B 161.2(5)
C23 C24B C25B C26B 50.8(9)
C23 C24B C25B C27B 167.2(5)
C12 C11 O2 C9 115.8(3)
C8 C9 O2 C11 -108.8(3)
C10 C9 O2 C11 111.1(3)
O4 C28 O3 C3 3.8(5)
C29 C28 O3 C3 -176.0(3)
C2 C3 O3 C28 98.5(3)
C4 C3 O3 C28 -141.4(3)
O6 C30 O5 C6 5.5(5)
C31 C30 O5 C6 -175.9(3)
C7 C6 O5 C30 131.4(3)
C5 C6 O5 C30 -107.5(3)
